data_4312731
loop_
_publ_author_name
'Srijit Das'
'Chen-Hsiung Hung'
'Sreebrata Goswami'

_publ_section_title
;
 Blue Dimetallic Complexes of Two Heavy Metal Ions CdII and HgII with an
 Extended Nitrogen Donor Ligand. Preparation, Spectral Characterization,
 and Crystallographic Studies
;
_journal_name_full 'Inorganic Chemistry'
_journal_page_first 8592
_journal_page_last 8597
_journal_paper_doi 10.1021/ic034948g
_journal_volume 42
_journal_year 2003
_chemical_formula_sum 'C32 H24 Cd2 Cl2 N10'
_chemical_formula_weight 844.31
_chemical_name_systematic
; 
 ? 
;
_space_group_IT_number 14
_symmetry_cell_setting monoclinic
_symmetry_space_group_name_Hall '-P 2ybc'
_symmetry_space_group_name_H-M 'P 1 21/c 1'
_atom_sites_solution_hydrogens geom
_atom_sites_solution_primary direct
_atom_sites_solution_secondary difmap
_audit_creation_method SHELXL-97
_cell_angle_alpha 90.00
_cell_angle_beta 93.0910(10)
_cell_angle_gamma 90.00
_cell_formula_units_Z 4
_cell_length_a 11.6626(7)
_cell_length_b 14.5023(8)
_cell_length_c 19.3361(11)
_cell_measurement_temperature 100(2)
_cell_volume 3265.6(3)
_computing_cell_refinement 'Bruker SMART'
_computing_data_collection 'Bruker SMART'
_computing_data_reduction 'Bruker SHELXTL'
_computing_molecular_graphics 'Bruker SHELXTL'
_computing_publication_material 'Bruker SHELXTL'
_computing_structure_refinement 'SHELXL-97 (Sheldrick, 1997)'
_computing_structure_solution 'SHELXS-97 (Sheldrick, 1990)'
_diffrn_ambient_temperature 100(2)
_diffrn_measured_fraction_theta_full 0.991
_diffrn_measured_fraction_theta_max 0.991
_diffrn_measurement_device_type 'CCD area detector'
_diffrn_measurement_method 'phi and omega scans'
_diffrn_radiation_monochromator graphite
_diffrn_radiation_source 'fine-focus sealed tube'
_diffrn_radiation_type MoK\a
_diffrn_radiation_wavelength 0.71073
_diffrn_reflns_av_R_equivalents 0.0239
_diffrn_reflns_av_sigmaI/netI 0.0300
_diffrn_reflns_limit_h_max 8
_diffrn_reflns_limit_h_min -15
_diffrn_reflns_limit_k_max 18
_diffrn_reflns_limit_k_min -18
_diffrn_reflns_limit_l_max 24
_diffrn_reflns_limit_l_min -25
_diffrn_reflns_number 20314
_diffrn_reflns_theta_full 27.52
_diffrn_reflns_theta_max 27.52
_diffrn_reflns_theta_min 1.75
_exptl_absorpt_coefficient_mu 1.506
_exptl_absorpt_correction_T_max 0.9486
_exptl_absorpt_correction_T_min 0.6974
_exptl_absorpt_correction_type 'Empirical Used SABABS'
_exptl_crystal_colour black
_exptl_crystal_density_diffrn 1.717
_exptl_crystal_density_method 'not measured'
_exptl_crystal_description retragonal
_exptl_crystal_F_000 1664
_exptl_crystal_size_max 0.56
_exptl_crystal_size_mid 0.28
_exptl_crystal_size_min 0.18
_refine_diff_density_max 0.866
_refine_diff_density_min -0.622
_refine_diff_density_rms 0.092
_refine_ls_extinction_method none
_refine_ls_goodness_of_fit_ref 1.028
_refine_ls_hydrogen_treatment mixed
_refine_ls_matrix_type full
_refine_ls_number_parameters 415
_refine_ls_number_reflns 7456
_refine_ls_number_restraints 0
_refine_ls_restrained_S_all 1.028
_refine_ls_R_factor_all 0.0292
_refine_ls_R_factor_gt 0.0231
_refine_ls_shift/su_max 0.006
_refine_ls_shift/su_mean 0.001
_refine_ls_structure_factor_coef Fsqd
_refine_ls_weighting_details 'calc w=1/[\s^2^(Fo^2^)+(0.0323P)^2^+0.0000P] where P=(Fo^2^+2Fc^2^)/3'
_refine_ls_weighting_scheme calc
_refine_ls_wR_factor_gt 0.0595
_refine_ls_wR_factor_ref 0.0616
_reflns_number_gt 6289
_reflns_number_total 7456
_reflns_threshold_expression >2sigma(I)
_cod_data_source_file ic034948gsi20030808_053449.cif
_cod_data_source_block Cd2Cl2L2,1
_cod_depositor_comments
;
The following automatic conversions were performed:

'_symmetry_cell_setting' value 'Monoclinic' changed to 'monoclinic'
according to the built-in table from CIF Core dictionary named
'cif_core.dic' version 2.4.1 from 2010-06-29.

Automatic conversion script
Id: cif_fix_values 1646 2011-03-28 12:23:43Z adriana 
;
_cod_original_formula_sum 'C32 H24 N10 Cl2 Cd2 '
_cod_database_code 4312731

loop_
_symmetry_equiv_pos_as_xyz
'x, y, z'
'-x, y+1/2, -z+1/2'
'-x, -y, -z'
'x, -y-1/2, z-1/2'

loop_
_atom_site_label
_atom_site_type_symbol
_atom_site_fract_x
_atom_site_fract_y
_atom_site_fract_z
_atom_site_U_iso_or_equiv
_atom_site_adp_type
_atom_site_occupancy
_atom_site_symmetry_multiplicity
_atom_site_calc_flag
_atom_site_refinement_flags
_atom_site_disorder_assembly
_atom_site_disorder_group
Cd1 Cd 0.802742(14) 0.357595(11) 0.107106(8) 0.01760(5) Uani 1 1 d . . .
Cd2 Cd 0.710573(14) 0.129103(11) 0.154556(8) 0.01749(5) Uani 1 1 d . . .
Cl2 Cl 0.71852(5) -0.01838(4) 0.09248(3) 0.02494(13) Uani 1 1 d . . .
Cl1 Cl 0.75187(5) 0.48956(4) 0.03192(3) 0.02661(13) Uani 1 1 d . . .
C11 C 0.61762(19) 0.33393(15) 0.21869(12) 0.0191(5) Uani 1 1 d . . .
N7 N 0.77346(17) 0.13584(12) 0.31997(10) 0.0202(4) Uani 1 1 d . . .
N9 N 0.89492(16) 0.18641(12) 0.13849(9) 0.0190(4) Uani 1 1 d . . .
N4 N 0.63708(16) 0.30302(13) 0.15357(10) 0.0209(4) Uani 1 1 d . . .
N2 N 0.90515(17) 0.39365(13) 0.26373(10) 0.0208(4) Uani 1 1 d . . .
N8 N 0.81698(16) 0.13981(12) 0.26101(10) 0.0182(4) Uani 1 1 d . . .
C18 C 0.4292(2) 0.06812(15) 0.31268(13) 0.0254(5) Uani 1 1 d . . .
H18 H 0.3526 0.0501 0.3104 0.030 Uiso 1 1 calc R . .
C23 C 1.0127(2) 0.13514(15) 0.31580(12) 0.0220(5) Uani 1 1 d . . .
H23 H 0.9851 0.1204 0.3587 0.026 Uiso 1 1 calc R . .
N6 N 0.59870(16) 0.10231(13) 0.25354(10) 0.0199(4) Uani 1 1 d . . .
C6 C 0.7109(2) 0.36907(14) 0.26131(12) 0.0193(5) Uani 1 1 d . . .
N10 N 0.87325(16) 0.25332(13) 0.03203(9) 0.0195(4) Uani 1 1 d . . .
C9 C 0.5000(2) 0.34972(16) 0.31845(13) 0.0269(5) Uani 1 1 d . . .
H9 H 0.4292 0.3438 0.3379 0.032 Uiso 1 1 calc R . .
C12 C 0.54592(19) 0.27412(15) 0.10889(11) 0.0196(5) Uani 1 1 d . . .
C10 C 0.5099(2) 0.32559(15) 0.25039(13) 0.0227(5) Uani 1 1 d . . .
H10 H 0.4460 0.3036 0.2246 0.027 Uiso 1 1 calc R . .
C5 C 1.0020(2) 0.40153(15) 0.22243(12) 0.0198(5) Uani 1 1 d . . .
N1 N 0.98850(16) 0.39846(13) 0.15294(10) 0.0206(4) Uani 1 1 d . . .
C1 C 1.0823(2) 0.40775(16) 0.11664(12) 0.0244(5) Uani 1 1 d . . .
H1 H 1.0741 0.4068 0.0685 0.029 Uiso 1 1 calc R . .
C26 C 1.0950(2) 0.17762(16) 0.18677(12) 0.0230(5) Uani 1 1 d . . .
H26 H 1.1248 0.1914 0.1443 0.028 Uiso 1 1 calc R . .
C21 C 0.6541(2) 0.11681(15) 0.31519(12) 0.0201(5) Uani 1 1 d . . .
N3 N 0.81248(16) 0.37850(12) 0.22812(10) 0.0183(4) Uani 1 1 d . . .
C22 C 0.9349(2) 0.14934(14) 0.25829(12) 0.0193(5) Uani 1 1 d . . .
C30 C 1.0145(2) 0.12836(15) -0.03005(13) 0.0269(6) Uani 1 1 d . . .
H30 H 1.0630 0.0870 -0.0508 0.032 Uiso 1 1 calc R . .
C32 C 0.8889(2) 0.25714(16) -0.03657(12) 0.0243(5) Uani 1 1 d . . .
H32 H 0.8517 0.3030 -0.0628 0.029 Uiso 1 1 calc R . .
C3 C 1.2040(2) 0.41979(16) 0.21943(13) 0.0258(5) Uani 1 1 d . . .
H3 H 1.2763 0.4259 0.2416 0.031 Uiso 1 1 calc R . .
C7 C 0.6988(2) 0.39267(16) 0.33145(12) 0.0242(5) Uani 1 1 d . . .
H7 H 0.7615 0.4145 0.3584 0.029 Uiso 1 1 calc R . .
N5 N 0.55312(17) 0.18506(13) 0.09072(10) 0.0221(4) Uani 1 1 d . . .
C20 C 0.6005(2) 0.10959(16) 0.37762(12) 0.0246(5) Uani 1 1 d . . .
H20 H 0.6409 0.1212 0.4195 0.029 Uiso 1 1 calc R . .
C16 C 0.4740(2) 0.14897(17) 0.04540(13) 0.0275(5) Uani 1 1 d . . .
H16 H 0.4800 0.0872 0.0333 0.033 Uiso 1 1 calc R . .
C4 C 1.1079(2) 0.41157(15) 0.25738(12) 0.0228(5) Uani 1 1 d . . .
H4 H 1.1140 0.4128 0.3055 0.027 Uiso 1 1 calc R . .
C13 C 0.4585(2) 0.33020(16) 0.08059(13) 0.0256(5) Uani 1 1 d . . .
H13 H 0.4549 0.3921 0.0928 0.031 Uiso 1 1 calc R . .
C17 C 0.4878(2) 0.07856(15) 0.25279(13) 0.0232(5) Uani 1 1 d . . .
H17 H 0.4484 0.0687 0.2103 0.028 Uiso 1 1 calc R . .
C14 C 0.3772(2) 0.29269(17) 0.03408(13) 0.0275(5) Uani 1 1 d . . .
H14 H 0.3181 0.3292 0.0149 0.033 Uiso 1 1 calc R . .
C2 C 1.1913(2) 0.41877(17) 0.14778(13) 0.0271(5) Uani 1 1 d . . .
H2 H 1.2548 0.4253 0.1211 0.032 Uiso 1 1 calc R . .
C25 C 1.1681(2) 0.16579(17) 0.24356(13) 0.0269(5) Uani 1 1 d . . .
H25 H 1.2466 0.1730 0.2391 0.032 Uiso 1 1 calc R . .
C8 C 0.5941(2) 0.38314(17) 0.35958(13) 0.0286(6) Uani 1 1 d . . .
H8 H 0.5853 0.3987 0.4057 0.034 Uiso 1 1 calc R . .
C19 C 0.4863(2) 0.08487(16) 0.37609(13) 0.0267(5) Uani 1 1 d . . .
H19 H 0.4483 0.0795 0.4169 0.032 Uiso 1 1 calc R . .
C27 C 0.9737(2) 0.16932(14) 0.19120(12) 0.0189(5) Uani 1 1 d . . .
C31 C 0.9582(2) 0.19544(17) -0.06920(12) 0.0275(5) Uani 1 1 d . . .
H31 H 0.9666 0.1991 -0.1167 0.033 Uiso 1 1 calc R . .
C24 C 1.1279(2) 0.14285(16) 0.30895(13) 0.0262(5) Uani 1 1 d . . .
H24 H 1.1792 0.1332 0.3467 0.031 Uiso 1 1 calc R . .
C29 C 0.9985(2) 0.12262(15) 0.04043(13) 0.0241(5) Uani 1 1 d . . .
H29 H 1.0357 0.0774 0.0674 0.029 Uiso 1 1 calc R . .
C15 C 0.3843(2) 0.20012(17) 0.01626(13) 0.0284(5) Uani 1 1 d . . .
H15 H 0.3300 0.1734 -0.0145 0.034 Uiso 1 1 calc R . .
C28 C 0.92543(19) 0.18611(15) 0.07028(11) 0.0190(5) Uani 1 1 d . . .

loop_
_atom_site_aniso_label
_atom_site_aniso_U_11
_atom_site_aniso_U_22
_atom_site_aniso_U_33
_atom_site_aniso_U_23
_atom_site_aniso_U_13
_atom_site_aniso_U_12
Cd1 0.01686(9) 0.02051(9) 0.01534(9) -0.00099(6) 0.00017(6) 0.00114(6)
Cd2 0.01810(9) 0.01853(8) 0.01567(9) -0.00079(6) -0.00072(6) 0.00028(6)
Cl2 0.0279(3) 0.0211(3) 0.0256(3) -0.0058(2) -0.0007(2) 0.0016(2)
Cl1 0.0326(3) 0.0251(3) 0.0219(3) 0.0025(2) -0.0015(2) 0.0073(2)
C11 0.0179(11) 0.0172(10) 0.0224(12) -0.0014(9) 0.0024(9) 0.0031(9)
N7 0.0230(10) 0.0216(10) 0.0159(9) 0.0007(7) -0.0002(8) 0.0017(8)
N9 0.0195(10) 0.0195(9) 0.0178(9) 0.0004(7) 0.0009(8) 0.0010(8)
N4 0.0176(10) 0.0237(10) 0.0214(10) -0.0032(8) -0.0005(8) 0.0007(8)
N2 0.0207(10) 0.0225(9) 0.0188(10) 0.0015(8) -0.0012(8) 0.0002(8)
N8 0.0205(10) 0.0167(9) 0.0172(9) 0.0004(7) -0.0009(8) 0.0002(7)
C18 0.0211(13) 0.0202(11) 0.0349(14) 0.0017(10) 0.0036(10) 0.0021(9)
C23 0.0243(13) 0.0222(11) 0.0193(11) -0.0005(9) -0.0016(9) 0.0026(9)
N6 0.0203(10) 0.0199(9) 0.0196(10) -0.0007(8) 0.0012(8) 0.0023(8)
C6 0.0212(12) 0.0190(11) 0.0179(11) 0.0021(8) 0.0023(9) 0.0031(9)
N10 0.0192(10) 0.0211(9) 0.0182(9) -0.0007(8) -0.0003(8) 0.0000(8)
C9 0.0233(13) 0.0279(12) 0.0305(14) 0.0033(10) 0.0097(11) 0.0037(10)
C12 0.0171(11) 0.0214(11) 0.0205(11) -0.0001(9) 0.0026(9) -0.0013(9)
C10 0.0193(12) 0.0213(11) 0.0276(12) 0.0015(10) 0.0027(10) 0.0023(9)
C5 0.0213(12) 0.0156(10) 0.0221(11) 0.0002(9) -0.0013(9) -0.0005(9)
N1 0.0205(10) 0.0197(9) 0.0214(10) -0.0005(8) 0.0002(8) -0.0010(8)
C1 0.0257(13) 0.0240(12) 0.0238(12) -0.0020(10) 0.0038(10) -0.0026(10)
C26 0.0221(12) 0.0232(12) 0.0239(12) 0.0038(9) 0.0030(10) 0.0004(10)
C21 0.0216(12) 0.0178(10) 0.0207(11) 0.0003(9) 0.0007(9) 0.0021(9)
N3 0.0187(10) 0.0171(9) 0.0191(9) 0.0007(7) -0.0003(8) 0.0007(7)
C22 0.0199(12) 0.0175(11) 0.0201(11) 0.0002(9) -0.0015(9) 0.0005(9)
C30 0.0293(14) 0.0216(12) 0.0307(14) -0.0049(10) 0.0101(11) -0.0002(10)
C32 0.0284(13) 0.0277(12) 0.0164(11) 0.0014(9) -0.0016(10) 0.0002(10)
C3 0.0193(12) 0.0206(11) 0.0370(14) -0.0033(10) -0.0034(10) -0.0009(9)
C7 0.0266(13) 0.0251(12) 0.0205(12) 0.0004(9) -0.0009(10) 0.0033(10)
N5 0.0251(11) 0.0208(10) 0.0201(10) -0.0006(8) -0.0018(8) 0.0028(8)
C20 0.0257(13) 0.0282(12) 0.0200(12) 0.0015(10) 0.0027(10) 0.0021(10)
C16 0.0312(14) 0.0235(12) 0.0273(13) -0.0067(10) -0.0030(11) 0.0005(10)
C4 0.0236(13) 0.0191(11) 0.0249(12) -0.0011(9) -0.0046(10) -0.0013(9)
C13 0.0221(13) 0.0206(11) 0.0339(14) -0.0021(10) -0.0007(10) 0.0019(10)
C17 0.0209(12) 0.0204(11) 0.0281(12) -0.0017(10) -0.0022(10) -0.0002(9)
C14 0.0207(13) 0.0302(13) 0.0309(13) 0.0007(10) -0.0052(10) 0.0042(10)
C2 0.0205(13) 0.0256(12) 0.0357(14) -0.0038(10) 0.0067(11) -0.0030(10)
C25 0.0178(12) 0.0283(12) 0.0343(14) 0.0040(11) -0.0005(10) 0.0005(10)
C8 0.0331(15) 0.0334(13) 0.0199(12) -0.0002(10) 0.0052(11) 0.0056(11)
C19 0.0271(14) 0.0269(12) 0.0268(13) 0.0049(10) 0.0064(11) 0.0031(10)
C27 0.0224(12) 0.0129(10) 0.0211(11) -0.0002(9) -0.0005(9) 0.0013(9)
C31 0.0339(15) 0.0307(13) 0.0184(12) -0.0039(10) 0.0054(10) -0.0036(11)
C24 0.0215(13) 0.0309(13) 0.0254(13) 0.0023(10) -0.0067(10) 0.0039(10)
C29 0.0258(13) 0.0196(11) 0.0272(13) 0.0014(9) 0.0038(10) 0.0034(10)
C15 0.0272(14) 0.0305(13) 0.0264(13) -0.0059(10) -0.0084(10) -0.0015(11)
C28 0.0169(11) 0.0206(11) 0.0195(11) 0.0004(9) 0.0026(9) -0.0011(9)

loop_
_atom_type_symbol
_atom_type_description
_atom_type_scat_dispersion_real
_atom_type_scat_dispersion_imag
_atom_type_scat_source
C C 0.0033 0.0016 'International Tables Vol C Tables 4.2.6.8 and 6.1.1.4'
H H 0.0000 0.0000 'International Tables Vol C Tables 4.2.6.8 and 6.1.1.4'
N N 0.0061 0.0033 'International Tables Vol C Tables 4.2.6.8 and 6.1.1.4'
O O 0.0106 0.0060 'International Tables Vol C Tables 4.2.6.8 and 6.1.1.4'
Cl Cl 0.1484 0.1585 'International Tables Vol C Tables 4.2.6.8 and 6.1.1.4'
Cd Cd -0.8075 1.2024 'International Tables Vol C Tables 4.2.6.8 and 6.1.1.4'

loop_
_geom_angle_atom_site_label_1
_geom_angle_atom_site_label_2
_geom_angle_atom_site_label_3
_geom_angle
_geom_angle_site_symmetry_1
_geom_angle_site_symmetry_3
_geom_angle_publ_flag
N10 Cd1 N4 110.96(6) . . ?
N10 Cd1 N3 135.88(6) . . ?
N4 Cd1 N3 69.81(7) . . ?
N10 Cd1 N1 92.87(6) . . ?
N4 Cd1 N1 134.88(7) . . ?
N3 Cd1 N1 66.58(6) . . ?
N10 Cd1 Cl1 102.93(5) . . ?
N4 Cd1 Cl1 108.43(5) . . ?
N3 Cd1 Cl1 118.99(5) . . ?
N1 Cd1 Cl1 102.30(5) . . ?
N5 Cd2 N9 120.99(7) . . ?
N5 Cd2 N8 144.45(6) . . ?
N9 Cd2 N8 69.36(6) . . ?
N5 Cd2 N6 91.85(7) . . ?
N9 Cd2 N6 134.77(6) . . ?
N8 Cd2 N6 66.25(6) . . ?
N5 Cd2 Cl2 95.44(5) . . ?
N9 Cd2 Cl2 100.67(5) . . ?
N8 Cd2 Cl2 116.96(4) . . ?
N6 Cd2 Cl2 106.53(5) . . ?
N5 Cd2 N4 54.26(6) . . ?
N9 Cd2 N4 87.73(6) . . ?
N8 Cd2 N4 95.63(6) . . ?
N6 Cd2 N4 88.31(6) . . ?
Cl2 Cd2 N4 147.29(4) . . ?
N4 C11 C6 119.4(2) . . ?
N4 C11 C10 124.0(2) . . ?
C6 C11 C10 116.3(2) . . ?
N8 N7 C21 112.82(19) . . ?
C27 N9 C28 121.07(19) . . ?
C27 N9 Cd2 115.14(14) . . ?
C28 N9 Cd2 114.22(14) . . ?
C11 N4 C12 120.61(19) . . ?
C11 N4 Cd1 115.41(15) . . ?
C12 N4 Cd1 119.07(14) . . ?
C11 N4 Cd2 111.92(14) . . ?
C12 N4 Cd2 87.38(12) . . ?
Cd1 N4 Cd2 92.96(6) . . ?
N3 N2 C5 112.83(19) . . ?
N7 N8 C22 118.85(19) . . ?
N7 N8 Cd2 124.31(15) . . ?
C22 N8 Cd2 116.83(14) . . ?
C17 C18 C19 119.1(2) . . ?
C24 C23 C22 120.5(2) . . ?
C17 N6 C21 118.0(2) . . ?
C17 N6 Cd2 126.77(16) . . ?
C21 N6 Cd2 115.22(14) . . ?
N3 C6 C7 123.6(2) . . ?
N3 C6 C11 114.43(19) . . ?
C7 C6 C11 121.9(2) . . ?
C28 N10 C32 119.17(19) . . ?
C28 N10 Cd1 107.32(14) . . ?
C32 N10 Cd1 132.15(16) . . ?
C10 C9 C8 121.8(2) . . ?
N5 C12 C13 120.9(2) . . ?
N5 C12 N4 113.2(2) . . ?
C13 C12 N4 125.7(2) . . ?
C9 C10 C11 120.6(2) . . ?
N1 C5 C4 123.0(2) . . ?
N1 C5 N2 120.3(2) . . ?
C4 C5 N2 116.7(2) . . ?
C1 N1 C5 117.8(2) . . ?
C1 N1 Cd1 125.84(16) . . ?
C5 N1 Cd1 115.90(15) . . ?
N1 C1 C2 122.7(2) . . ?
C25 C26 C27 121.3(2) . . ?
N6 C21 C20 122.8(2) . . ?
N6 C21 N7 120.83(19) . . ?
C20 C21 N7 116.3(2) . . ?
N2 N3 C6 119.38(19) . . ?
N2 N3 Cd1 123.72(14) . . ?
C6 N3 Cd1 116.82(15) . . ?
N8 C22 C23 123.5(2) . . ?
N8 C22 C27 114.8(2) . . ?
C23 C22 C27 121.6(2) . . ?
C31 C30 C29 119.8(2) . . ?
N10 C32 C31 122.4(2) . . ?
C4 C3 C2 119.1(2) . . ?
C8 C7 C6 119.6(2) . . ?
C12 N5 C16 119.7(2) . . ?
C12 N5 Cd2 104.94(15) . . ?
C16 N5 Cd2 135.36(16) . . ?
C19 C20 C21 118.6(2) . . ?
N5 C16 C15 122.4(2) . . ?
C3 C4 C5 118.7(2) . . ?
C14 C13 C12 119.2(2) . . ?
N6 C17 C18 122.7(2) . . ?
C13 C14 C15 119.5(2) . . ?
C3 C2 C1 118.8(2) . . ?
C26 C25 C24 121.8(2) . . ?
C7 C8 C9 119.7(2) . . ?
C20 C19 C18 118.9(2) . . ?
N9 C27 C22 118.9(2) . . ?
N9 C27 C26 124.9(2) . . ?
C22 C27 C26 115.9(2) . . ?
C30 C31 C32 118.7(2) . . ?
C23 C24 C25 118.9(2) . . ?
C30 C29 C28 118.8(2) . . ?
C16 C15 C14 118.2(2) . . ?
N10 C28 N9 112.87(19) . . ?
N10 C28 C29 121.1(2) . . ?
N9 C28 C29 126.0(2) . . ?

loop_
_geom_bond_atom_site_label_1
_geom_bond_atom_site_label_2
_geom_bond_distance
_geom_bond_site_symmetry_2
_geom_bond_publ_flag
Cd1 N10 2.2801(18) . ?
Cd1 N4 2.3139(18) . ?
Cd1 N3 2.3561(19) . ?
Cd1 N1 2.371(2) . ?
Cd1 Cl1 2.4567(6) . ?
Cd2 N5 2.304(2) . ?
Cd2 N9 2.3413(18) . ?
Cd2 N8 2.3507(19) . ?
Cd2 N6 2.4053(18) . ?
Cd2 Cl2 2.4569(6) . ?
Cd2 N4 2.6636(19) . ?
C11 N4 1.367(3) . ?
C11 C6 1.424(3) . ?
C11 C10 1.433(3) . ?
N7 N8 1.274(3) . ?
N7 C21 1.417(3) . ?
N9 C27 1.358(3) . ?
N9 C28 1.385(3) . ?
N4 C12 1.398(3) . ?
N2 N3 1.269(3) . ?
N2 C5 1.422(3) . ?
N8 C22 1.385(3) . ?
C18 C17 1.384(3) . ?
C18 C19 1.385(3) . ?
C23 C24 1.362(3) . ?
C23 C22 1.412(3) . ?
N6 C17 1.338(3) . ?
N6 C21 1.341(3) . ?
C6 N3 1.384(3) . ?
C6 C7 1.413(3) . ?
N10 C28 1.349(3) . ?
N10 C32 1.350(3) . ?
C9 C10 1.373(3) . ?
C9 C8 1.406(4) . ?
C12 N5 1.342(3) . ?
C12 C13 1.393(3) . ?
C5 N1 1.345(3) . ?
C5 C4 1.383(3) . ?
N1 C1 1.338(3) . ?
C1 C2 1.386(3) . ?
C26 C25 1.365(3) . ?
C26 C27 1.426(3) . ?
C21 C20 1.393(3) . ?
C22 C27 1.427(3) . ?
C30 C31 1.377(4) . ?
C30 C29 1.388(3) . ?
C32 C31 1.381(3) . ?
C3 C4 1.378(3) . ?
C3 C2 1.385(3) . ?
C7 C8 1.370(3) . ?
N5 C16 1.344(3) . ?
C20 C19 1.378(3) . ?
C16 C15 1.378(3) . ?
C13 C14 1.383(3) . ?
C14 C15 1.390(3) . ?
C25 C24 1.412(3) . ?
C29 C28 1.400(3) . ?
